data_4347177
loop_
_publ_author_name
'Elliott, Anastasia B. S.'
'Lewis, James E. M.'
'van der Salm, Holly'
'McAdam, C. John'
'Crowley, James D.'
'Gordon, Keith C.'

_publ_section_title
;
 Luminescent Cages: Pendant Emissive Units on [Pd2L4](4+)
 &quot;Click&quot; Cages.
;
_journal_issue 7
_journal_name_full 'Inorganic chemistry'
_journal_page_first 3440
_journal_page_last 3447
_journal_paper_doi 10.1021/acs.inorgchem.5b02843
_journal_volume 55
_journal_year 2016
_chemical_formula_sum 'C55 H40.5 F12 N13.5 O0 P2 Ru'
_chemical_formula_weight 1281.52
_space_group_IT_number 2
_space_group_name_Hall '-P 1'
_space_group_name_H-M_alt 'P -1'
_symmetry_cell_setting triclinic
_symmetry_space_group_name_H-M 'P -1'
_atom_sites_solution_hydrogens geom
_atom_sites_solution_primary direct
_atom_sites_solution_secondary difmap
_audit_creation_method SHELXL-97
_cell_angle_alpha 81.766(5)
_cell_angle_beta 81.724(5)
_cell_angle_gamma 77.792(4)
_cell_formula_units_Z 2
_cell_length_a 13.0407(7)
_cell_length_b 14.9265(7)
_cell_length_c 15.1771(11)
_cell_measurement_reflns_used 7274
_cell_measurement_temperature 100(2)
_cell_measurement_theta_max 75.1230
_cell_measurement_theta_min 3.5340
_cell_volume 2837.9(3)
_computing_cell_refinement
;
CrysAlisPro, Agilent Technologies,
Version 1.171.36.28 (release 01-02-2013 CrysAlis171 .NET)
(compiled Feb  1 2013,16:14:44)
;
_computing_data_collection
;
CrysAlisPro, Agilent Technologies,
Version 1.171.36.28 (release 01-02-2013 CrysAlis171 .NET)
(compiled Feb  1 2013,16:14:44)
;
_computing_data_reduction
;
CrysAlisPro, Agilent Technologies,
Version 1.171.36.28 (release 01-02-2013 CrysAlis171 .NET)
(compiled Feb  1 2013,16:14:44)
;
_computing_structure_refinement 'SHELXL-97 (Sheldrick, 1997)'
_computing_structure_solution 'SHELXS-97 (Sheldrick, 1990)'
_diffrn_ambient_temperature 100(2)
_diffrn_measured_fraction_theta_full 0.972
_diffrn_measured_fraction_theta_max 0.972
_diffrn_measurement_device_type 'SuperNova, Dual, Cu at zero, Atlas'
_diffrn_radiation_monochromator mirror
_diffrn_radiation_source 'SuperNova (Cu) X-ray Source'
_diffrn_radiation_type CuK\a
_diffrn_radiation_wavelength 1.54180
_diffrn_reflns_av_R_equivalents 0.1268
_diffrn_reflns_av_sigmaI/netI 0.1279
_diffrn_reflns_limit_h_max 11
_diffrn_reflns_limit_h_min -16
_diffrn_reflns_limit_k_max 18
_diffrn_reflns_limit_k_min -18
_diffrn_reflns_limit_l_max 18
_diffrn_reflns_limit_l_min -19
_diffrn_reflns_number 33333
_diffrn_reflns_theta_full 77.11
_diffrn_reflns_theta_max 77.11
_diffrn_reflns_theta_min 3.49
_exptl_absorpt_coefficient_mu 3.562
_exptl_absorpt_correction_T_max 0.8420
_exptl_absorpt_correction_T_min 0.3162
_exptl_absorpt_correction_type multi-scan
_exptl_absorpt_process_details
;
CrysAlisPro, Agilent Technologies,
Version 1.171.36.28 (release 01-02-2013 CrysAlis171 .NET)
(compiled Feb  1 2013,16:14:44)
Empirical absorption correction using spherical harmonics,
 implemented in SCALE3 ABSPACK scaling algorithm.
;
_exptl_crystal_colour red
_exptl_crystal_density_diffrn 1.500
_exptl_crystal_density_method 'not measured'
_exptl_crystal_description needle
_exptl_crystal_F_000 1294
_exptl_crystal_size_max 0.42
_exptl_crystal_size_mid 0.07
_exptl_crystal_size_min 0.05
_refine_diff_density_max 1.876
_refine_diff_density_min -1.308
_refine_diff_density_rms 0.146
_refine_ls_extinction_method none
_refine_ls_goodness_of_fit_ref 1.037
_refine_ls_hydrogen_treatment mixed
_refine_ls_matrix_type full
_refine_ls_number_parameters 796
_refine_ls_number_reflns 11695
_refine_ls_number_restraints 0
_refine_ls_restrained_S_all 1.037
_refine_ls_R_factor_all 0.1215
_refine_ls_R_factor_gt 0.0937
_refine_ls_shift/su_max 0.001
_refine_ls_shift/su_mean 0.000
_refine_ls_structure_factor_coef Fsqd
_refine_ls_weighting_details 'calc w=1/[\s^2^(Fo^2^)+(0.1725P)^2^+0.0000P] where P=(Fo^2^+2Fc^2^)/3'
_refine_ls_weighting_scheme calc
_refine_ls_wR_factor_gt 0.2421
_refine_ls_wR_factor_ref 0.2828
_reflns_number_gt 8312
_reflns_number_total 11695
_reflns_threshold_expression >2sigma(I)
_cod_data_source_file ic5b02843_si_002.cif
_cod_data_source_block jl570
_cod_depositor_comments
;
The following automatic conversions were performed:

data item '_symmetry_cell_setting' value 'Triclinic' was changed to
'triclinic' in accordance with the
/home/saulius/struct/COD-crude-data/automatic-downloads/DataCite-retrospective/ACS/depositions/lib/dictionaries/cif_core.dic
dictionary named 'cif_core.dic' version 2.4.2 last updated on
2011-04-26.

Automatic conversion script
Id: cif_fix_values 6909 2019-04-08 15:41:33Z antanas 
;
_cod_original_sg_symbol_H-M P-1
_cod_original_formula_sum 'C55 H40.50 F12 N13.50 O0 P2 Ru'
_cod_database_code 4347177

loop_
_symmetry_equiv_pos_as_xyz
'x, y, z'
'-x, -y, -z'

loop_
_atom_site_label
_atom_site_type_symbol
_atom_site_fract_x
_atom_site_fract_y
_atom_site_fract_z
_atom_site_U_iso_or_equiv
_atom_site_adp_type
_atom_site_occupancy
_atom_site_symmetry_multiplicity
_atom_site_calc_flag
_atom_site_refinement_flags
Ru1 Ru 0.27262(4) 0.95291(3) 0.25252(3) 0.04024(18) Uani 1 1 d .
P1 P 0.73491(16) 0.81068(15) 0.27591(16) 0.0603(5) Uani 1 1 d .
F1 F 0.7773(7) 0.9026(5) 0.2602(7) 0.118(3) Uani 1 1 d .
F2 F 0.6236(4) 0.8611(4) 0.3186(4) 0.0787(15) Uani 1 1 d .
F3 F 0.6933(5) 0.8246(4) 0.1788(4) 0.0775(14) Uani 1 1 d .
F4 F 0.8437(6) 0.7554(8) 0.2380(6) 0.126(3) Uani 1 1 d .
F5 F 0.6929(7) 0.7155(5) 0.2976(5) 0.099(2) Uani 1 1 d .
F6 F 0.7745(4) 0.7926(5) 0.3740(4) 0.0799(16) Uani 1 1 d .
N1 N 0.0632(7) 0.5702(6) 0.8916(7) 0.084(3) Uani 1 1 d .
N2 N 0.5250(4) 0.4114(4) 0.5893(4) 0.0431(11) Uani 1 1 d .
N3 N 0.8902(5) 0.0753(5) 0.3676(6) 0.0661(18) Uani 1 1 d .
N4 N 0.6167(4) 0.7211(4) 0.5840(4) 0.0444(12) Uani 1 1 d .
N5 N 0.5906(5) 0.7741(4) 0.6525(4) 0.0509(13) Uani 1 1 d .
N6 N 0.5178(4) 0.8442(4) 0.6274(4) 0.0484(12) Uani 1 1 d .
N7 N 0.3191(4) 0.9604(3) 0.3755(4) 0.0383(10) Uani 1 1 d .
N8 N 0.1825(4) 1.0783(3) 0.2839(4) 0.0434(11) Uani 1 1 d .
N9 N 0.3784(4) 1.0269(4) 0.1759(4) 0.0426(11) Uani 1 1 d .
N10 N 0.2243(5) 0.9608(4) 0.1269(4) 0.0494(13) Uani 1 1 d .
N11 N 0.3594(4) 0.8233(4) 0.2311(4) 0.0432(11) Uani 1 1 d .
N12 N 0.1678(4) 0.8704(4) 0.3122(4) 0.0462(12) Uani 1 1 d .
C1 C 0.1613(9) 0.5545(7) 0.8455(8) 0.080(3) Uani 1 1 d .
H1 H 0.2163 0.5759 0.8662 0.096 Uiso 1 1 calc R
C2 C -0.0114(8) 0.5377(8) 0.8617(7) 0.076(3) Uani 1 1 d .
H2 H -0.0801 0.5463 0.8940 0.091 Uiso 1 1 calc R
C3 C 0.0055(7) 0.4930(8) 0.7874(7) 0.073(2) Uani 1 1 d .
H3 H -0.0507 0.4729 0.7675 0.088 Uiso 1 1 calc R
C4 C 0.1067(7) 0.4770(7) 0.7408(7) 0.068(2) Uani 1 1 d .
H4 H 0.1204 0.4443 0.6897 0.081 Uiso 1 1 calc R
C5 C 0.1852(6) 0.5083(5) 0.7688(6) 0.0547(17) Uani 1 1 d .
C6 C 0.2898(6) 0.4961(5) 0.7236(6) 0.0525(16) Uani 1 1 d .
C7 C 0.3776(6) 0.4869(4) 0.6831(5) 0.0471(14) Uani 1 1 d .
C8 C 0.4824(5) 0.4834(5) 0.6364(5) 0.0452(13) Uani 1 1 d .
C9 C 0.5334(5) 0.5546(5) 0.6415(5) 0.0464(14) Uani 1 1 d .
H9 H 0.5006 0.6032 0.6763 0.056 Uiso 1 1 calc R
C10 C 0.6339(5) 0.5540(5) 0.5945(5) 0.0487(15) Uani 1 1 d .
C11 C 0.6795(5) 0.4816(5) 0.5465(5) 0.0469(14) Uani 1 1 d .
H11 H 0.7479 0.4788 0.5141 0.056 Uiso 1 1 calc R
C12 C 0.6221(5) 0.4113(4) 0.5467(5) 0.0440(13) Uani 1 1 d .
C13 C 0.6683(5) 0.3370(5) 0.4940(5) 0.0474(14) Uani 1 1 d .
C14 C 0.7122(5) 0.2824(5) 0.4447(5) 0.0476(14) Uani 1 1 d .
C15 C 0.7649(5) 0.2138(5) 0.3857(5) 0.0495(15) Uani 1 1 d .
C16 C 0.7379(7) 0.2172(7) 0.3007(7) 0.071(2) Uani 1 1 d .
H16 H 0.6856 0.2657 0.2774 0.085 Uiso 1 1 calc R
C17 C 0.7898(8) 0.1475(9) 0.2509(8) 0.086(3) Uani 1 1 d .
H17 H 0.7732 0.1471 0.1921 0.103 Uiso 1 1 calc R
C18 C 0.8645(7) 0.0797(7) 0.2855(7) 0.070(2) Uani 1 1 d .
H18 H 0.9003 0.0331 0.2493 0.084 Uiso 1 1 calc R
C19 C 0.8422(6) 0.1429(5) 0.4152(6) 0.0555(17) Uani 1 1 d .
H19 H 0.8623 0.1425 0.4730 0.067 Uiso 1 1 calc R
C20 C 0.6896(6) 0.6333(5) 0.5945(7) 0.0572(18) Uani 1 1 d .
H20A H 0.7204 0.6268 0.6516 0.069 Uiso 1 1 calc R
H20B H 0.7480 0.6315 0.5449 0.069 Uiso 1 1 calc R
C21 C 0.5587(5) 0.7571(4) 0.5165(5) 0.0403(12) Uani 1 1 d .
H21 H 0.5610 0.7329 0.4615 0.048 Uiso 1 1 calc R
C22 C 0.4954(5) 0.8367(4) 0.5441(4) 0.0401(12) Uani 1 1 d .
C23 C 0.3903(4) 0.8968(4) 0.4183(4) 0.0379(12) Uani 1 1 d .
H23 H 0.4234 0.8430 0.3908 0.045 Uiso 1 1 calc R
C24 C 0.4174(4) 0.9065(4) 0.5010(4) 0.0379(12) Uani 1 1 d .
C25 C 0.3672(5) 0.9861(4) 0.5402(5) 0.0435(13) Uani 1 1 d .
H25 H 0.3833 0.9949 0.5971 0.052 Uiso 1 1 calc R
C26 C 0.2951(5) 1.0512(4) 0.4973(5) 0.0439(13) Uani 1 1 d .
H26 H 0.2614 1.1053 0.5241 0.053 Uiso 1 1 calc R
C27 C 0.2708(5) 1.0385(4) 0.4144(4) 0.0394(12) Uani 1 1 d .
C28 C 0.1971(5) 1.1050(4) 0.3629(5) 0.0457(14) Uani 1 1 d .
C29 C 0.1455(5) 1.1902(4) 0.3885(6) 0.0525(16) Uani 1 1 d .
H29 H 0.1572 1.2083 0.4431 0.063 Uiso 1 1 calc R
C30 C 0.0770(6) 1.2489(5) 0.3341(7) 0.062(2) Uani 1 1 d .
H30 H 0.0412 1.3072 0.3515 0.074 Uiso 1 1 calc R
C31 C 0.0609(6) 1.2221(5) 0.2546(6) 0.0586(18) Uani 1 1 d .
H31 H 0.0145 1.2614 0.2163 0.070 Uiso 1 1 calc R
C32 C 0.1153(6) 1.1350(4) 0.2321(6) 0.0521(16) Uani 1 1 d .
H32 H 0.1040 1.1155 0.1780 0.063 Uiso 1 1 calc R
C33 C 0.4532(6) 1.0577(5) 0.2080(5) 0.0499(15) Uani 1 1 d .
H33 H 0.4649 1.0407 0.2690 0.060 Uiso 1 1 calc R
C34 C 0.5149(7) 1.1153(6) 0.1517(6) 0.061(2) Uani 1 1 d .
H34 H 0.5668 1.1388 0.1745 0.073 Uiso 1 1 calc R
C35 C 0.4978(7) 1.1364(7) 0.0633(6) 0.069(2) Uani 1 1 d .
H35 H 0.5393 1.1740 0.0240 0.082 Uiso 1 1 calc R
C36 C 0.4209(7) 1.1037(6) 0.0311(6) 0.0621(19) Uani 1 1 d .
H36 H 0.4092 1.1185 -0.0301 0.075 Uiso 1 1 calc R
C37 C 0.3620(6) 1.0498(5) 0.0880(5) 0.0508(15) Uani 1 1 d .
C38 C 0.2782(6) 1.0083(5) 0.0624(6) 0.0554(17) Uani 1 1 d .
C39 C 0.2536(9) 1.0199(7) -0.0263(7) 0.072(2) Uani 1 1 d .
H39 H 0.2918 1.0537 -0.0728 0.086 Uiso 1 1 calc R
C40 C 0.1740(10) 0.9818(8) -0.0439(8) 0.086(3) Uani 1 1 d .
H40 H 0.1575 0.9885 -0.1037 0.103 Uiso 1 1 calc R
C41 C 0.1173(9) 0.9344(8) 0.0219(8) 0.081(3) Uani 1 1 d .
H41 H 0.0595 0.9102 0.0100 0.097 Uiso 1 1 calc R
C42 C 0.1488(8) 0.9230(6) 0.1090(7) 0.065(2) Uani 1 1 d .
H42 H 0.1141 0.8868 0.1558 0.078 Uiso 1 1 calc R
C43 C 0.4580(5) 0.8018(5) 0.1937(5) 0.0467(14) Uani 1 1 d .
H43 H 0.4988 0.8488 0.1837 0.056 Uiso 1 1 calc R
C44 C 0.5061(6) 0.7169(6) 0.1681(5) 0.0555(17) Uani 1 1 d .
H44 H 0.5770 0.7058 0.1403 0.067 Uiso 1 1 calc R
C45 C 0.4468(7) 0.6480(5) 0.1846(5) 0.0556(17) Uani 1 1 d .
H45 H 0.4761 0.5890 0.1658 0.067 Uiso 1 1 calc R
C46 C 0.3462(6) 0.6647(5) 0.2279(6) 0.0554(17) Uani 1 1 d .
H46 H 0.3062 0.6171 0.2407 0.067 Uiso 1 1 calc R
C47 C 0.3031(6) 0.7530(4) 0.2530(5) 0.0475(14) Uani 1 1 d .
C48 C 0.1976(5) 0.7786(5) 0.3005(6) 0.0498(15) Uani 1 1 d .
C49 C 0.1296(6) 0.7201(5) 0.3307(7) 0.060(2) Uani 1 1 d .
H49 H 0.1514 0.6565 0.3231 0.072 Uiso 1 1 calc R
C50 C 0.0296(6) 0.7514(6) 0.3720(8) 0.072(3) Uani 1 1 d .
H50 H -0.0182 0.7106 0.3917 0.087 Uiso 1 1 calc R
C51 C 0.0008(6) 0.8441(6) 0.3841(8) 0.068(2) Uani 1 1 d .
H51 H -0.0670 0.8682 0.4130 0.082 Uiso 1 1 calc R
C52 C 0.0731(5) 0.9008(5) 0.3530(6) 0.0512(16) Uani 1 1 d .
H52 H 0.0535 0.9643 0.3614 0.061 Uiso 1 1 calc R
C62 C 0.8429(13) 0.6833(9) 0.0390(10) 0.104(4) Uani 1 1 d .
H62A H 0.7884 0.6849 0.0002 0.156 Uiso 1 1 calc R
H62B H 0.8092 0.6950 0.0994 0.156 Uiso 1 1 calc R
H62C H 0.8896 0.6225 0.0419 0.156 Uiso 1 1 calc R
C61 C 0.9037(11) 0.7532(8) 0.0031(9) 0.087(3) Uani 1 1 d .
N60 N 0.9528(14) 0.8074(11) -0.0296(10) 0.135(6) Uani 1 1 d .
P31 P 0.0000 0.5000 0.5000 0.0457(5) Uani 1 2 d S
F31 F -0.0897(3) 0.5806(3) 0.4611(3) 0.0552(10) Uani 1 1 d .
F32 F -0.0501(3) 0.4245(3) 0.4638(4) 0.0576(10) Uani 1 1 d .
F33 F 0.0749(3) 0.5106(3) 0.4070(3) 0.0561(10) Uani 1 1 d .
P21 P 0.6396(5) 0.5829(4) -0.0985(4) 0.0800(14) Uani 0.50 1 d P
F21 F 0.7135(10) 0.5293(8) -0.1827(8) 0.078(3) Uani 0.50 1 d P
F22 F 0.5424(14) 0.6279(11) -0.1516(12) 0.109(5) Uani 0.50 1 d P
F23 F 0.6934(13) 0.6685(10) -0.1350(11) 0.102(4) Uani 0.50 1 d P
F24 F 0.5738(15) 0.6354(10) -0.0182(10) 0.104(4) Uani 0.50 1 d P
F25 F 0.7338(13) 0.5409(10) -0.0375(11) 0.104(4) Uani 0.50 1 d P
F26 F 0.5906(13) 0.4922(12) -0.0598(12) 0.110(5) Uiso 0.50 1 d P
C72 C 0.8301(15) 1.3338(12) -0.0542(13) 0.065(4) Uani 0.50 1 d P
H72A H 0.8807 1.3484 -0.0192 0.098 Uiso 0.50 1 calc PR
H72B H 0.7967 1.3903 -0.0888 0.098 Uiso 0.50 1 calc PR
H72C H 0.8672 1.2892 -0.0953 0.098 Uiso 0.50 1 calc PR
C71 C 0.7517(15) 1.2954(13) 0.0044(12) 0.065(4) Uani 0.50 1 d P
N70 N 0.6918(13) 1.2610(13) 0.0525(14) 0.082(5) Uani 0.50 1 d P

loop_
_atom_site_aniso_label
_atom_site_aniso_U_11
_atom_site_aniso_U_22
_atom_site_aniso_U_33
_atom_site_aniso_U_23
_atom_site_aniso_U_13
_atom_site_aniso_U_12
Ru1 0.0431(3) 0.0293(2) 0.0505(3) -0.00617(18) -0.00669(18) -0.01001(16)
P1 0.0572(10) 0.0568(11) 0.0715(13) -0.0257(10) 0.0012(9) -0.0149(8)
F1 0.133(6) 0.089(5) 0.147(7) -0.002(5) -0.007(5) -0.071(5)
F2 0.062(3) 0.083(4) 0.091(4) -0.025(3) -0.003(3) -0.008(2)
F3 0.081(3) 0.084(4) 0.068(3) -0.007(3) -0.002(3) -0.022(3)
F4 0.086(4) 0.187(9) 0.100(5) -0.075(6) -0.009(4) 0.023(5)
F5 0.135(6) 0.069(4) 0.109(5) -0.016(3) -0.038(5) -0.038(4)
F6 0.066(3) 0.100(4) 0.082(4) -0.043(3) -0.001(3) -0.018(3)
N1 0.076(5) 0.068(5) 0.102(7) -0.029(5) 0.018(5) -0.005(4)
N2 0.043(2) 0.041(3) 0.048(3) -0.003(2) -0.009(2) -0.012(2)
N3 0.056(3) 0.055(4) 0.088(5) -0.020(4) -0.001(3) -0.011(3)
N4 0.040(2) 0.039(3) 0.058(3) -0.009(2) -0.007(2) -0.014(2)
N5 0.051(3) 0.046(3) 0.059(3) -0.012(3) -0.014(3) -0.007(2)
N6 0.048(3) 0.046(3) 0.052(3) -0.011(2) -0.007(2) -0.007(2)
N7 0.040(2) 0.030(2) 0.049(3) -0.013(2) -0.001(2) -0.0123(18)
N8 0.047(3) 0.026(2) 0.055(3) 0.003(2) -0.004(2) -0.0099(19)
N9 0.046(3) 0.033(2) 0.048(3) -0.010(2) -0.005(2) -0.004(2)
N10 0.068(3) 0.035(3) 0.048(3) -0.004(2) -0.020(3) -0.009(2)
N11 0.052(3) 0.035(3) 0.046(3) -0.008(2) -0.015(2) -0.006(2)
N12 0.040(2) 0.036(3) 0.064(4) -0.005(2) -0.009(2) -0.010(2)
C1 0.085(6) 0.074(6) 0.088(7) -0.038(5) 0.021(5) -0.032(5)
C2 0.065(5) 0.080(6) 0.074(6) -0.013(5) 0.015(4) -0.007(4)
C3 0.057(4) 0.090(7) 0.074(6) -0.021(5) -0.001(4) -0.012(4)
C4 0.060(4) 0.077(6) 0.064(5) -0.013(4) -0.001(4) -0.011(4)
C5 0.060(4) 0.037(3) 0.062(4) 0.000(3) 0.006(3) -0.009(3)
C6 0.050(3) 0.045(4) 0.061(4) -0.005(3) -0.004(3) -0.009(3)
C7 0.056(3) 0.033(3) 0.050(4) -0.002(3) -0.003(3) -0.006(2)
C8 0.046(3) 0.035(3) 0.053(4) -0.002(3) -0.008(3) -0.006(2)
C9 0.048(3) 0.037(3) 0.058(4) -0.007(3) -0.016(3) -0.008(2)
C10 0.045(3) 0.037(3) 0.066(4) 0.001(3) -0.017(3) -0.009(2)
C11 0.037(3) 0.049(4) 0.058(4) -0.008(3) -0.011(3) -0.011(2)
C12 0.045(3) 0.036(3) 0.054(4) 0.000(3) -0.012(3) -0.014(2)
C13 0.042(3) 0.046(3) 0.056(4) -0.003(3) -0.004(3) -0.014(3)
C14 0.048(3) 0.041(3) 0.057(4) -0.004(3) -0.004(3) -0.018(3)
C15 0.042(3) 0.044(3) 0.065(4) -0.014(3) -0.002(3) -0.013(3)
C16 0.062(4) 0.076(6) 0.074(6) -0.017(5) -0.016(4) -0.001(4)
C17 0.080(6) 0.091(8) 0.086(7) -0.039(6) -0.029(5) 0.014(5)
C18 0.061(4) 0.067(5) 0.087(6) -0.036(5) -0.009(4) -0.005(4)
C19 0.051(3) 0.052(4) 0.063(4) -0.011(3) 0.001(3) -0.013(3)
C20 0.047(3) 0.036(3) 0.092(6) -0.007(3) -0.020(3) -0.007(3)
C21 0.041(3) 0.033(3) 0.049(3) -0.008(2) -0.005(2) -0.011(2)
C22 0.040(3) 0.037(3) 0.047(3) -0.007(2) -0.004(2) -0.014(2)
C23 0.037(2) 0.032(3) 0.046(3) -0.007(2) -0.002(2) -0.010(2)
C24 0.037(2) 0.032(3) 0.047(3) -0.007(2) 0.002(2) -0.012(2)
C25 0.046(3) 0.036(3) 0.052(3) -0.012(3) -0.002(3) -0.014(2)
C26 0.046(3) 0.032(3) 0.056(4) -0.012(3) 0.001(3) -0.012(2)
C27 0.042(3) 0.025(2) 0.051(3) -0.003(2) 0.001(2) -0.013(2)
C28 0.039(3) 0.028(3) 0.067(4) -0.004(3) -0.002(3) -0.006(2)
C29 0.050(3) 0.029(3) 0.077(5) -0.012(3) 0.001(3) -0.006(2)
C30 0.061(4) 0.034(3) 0.087(6) -0.005(3) -0.004(4) -0.004(3)
C31 0.063(4) 0.034(3) 0.071(5) 0.005(3) -0.011(4) 0.001(3)
C32 0.057(4) 0.025(3) 0.070(5) -0.002(3) -0.009(3) -0.001(2)
C33 0.058(4) 0.039(3) 0.056(4) 0.000(3) -0.002(3) -0.024(3)
C34 0.064(4) 0.059(4) 0.066(5) -0.012(4) 0.011(4) -0.035(4)
C35 0.074(5) 0.068(5) 0.057(5) 0.002(4) 0.012(4) -0.021(4)
C36 0.069(4) 0.058(5) 0.058(4) -0.008(4) -0.003(4) -0.012(4)
C37 0.062(4) 0.040(3) 0.049(4) -0.003(3) -0.005(3) -0.007(3)
C38 0.063(4) 0.045(4) 0.058(4) -0.008(3) -0.017(3) -0.003(3)
C39 0.090(6) 0.064(5) 0.063(5) -0.003(4) -0.015(5) -0.016(5)
C40 0.103(8) 0.081(7) 0.078(7) -0.019(6) -0.034(6) -0.004(6)
C41 0.085(6) 0.072(6) 0.097(8) -0.013(5) -0.045(6) -0.016(5)
C42 0.086(5) 0.040(4) 0.076(5) -0.007(4) -0.034(5) -0.009(3)
C43 0.055(3) 0.036(3) 0.049(3) -0.014(3) -0.003(3) -0.001(3)
C44 0.061(4) 0.052(4) 0.050(4) -0.009(3) -0.009(3) -0.002(3)
C45 0.070(4) 0.042(4) 0.054(4) -0.006(3) -0.017(3) -0.002(3)
C46 0.067(4) 0.035(3) 0.068(5) -0.007(3) -0.028(4) -0.004(3)
C47 0.056(3) 0.033(3) 0.057(4) -0.004(3) -0.021(3) -0.007(3)
C48 0.050(3) 0.033(3) 0.069(4) -0.004(3) -0.019(3) -0.009(2)
C49 0.064(4) 0.033(3) 0.088(6) 0.008(3) -0.025(4) -0.018(3)
C50 0.051(4) 0.053(5) 0.116(8) -0.001(5) -0.013(4) -0.023(3)
C51 0.048(4) 0.055(5) 0.103(7) 0.002(4) -0.014(4) -0.016(3)
C52 0.035(3) 0.047(4) 0.070(5) 0.009(3) -0.003(3) -0.018(3)
C62 0.135(11) 0.078(8) 0.097(9) -0.031(7) 0.007(8) -0.014(7)
C61 0.117(9) 0.063(6) 0.086(7) -0.028(5) -0.040(7) 0.002(6)
N60 0.195(15) 0.118(11) 0.121(10) 0.010(8) -0.066(11) -0.081(11)
P31 0.0394(10) 0.0351(11) 0.0637(15) -0.0058(10) -0.0054(9) -0.0101(8)
F31 0.0438(18) 0.043(2) 0.077(3) -0.005(2) -0.0063(18) -0.0056(16)
F32 0.055(2) 0.045(2) 0.078(3) -0.011(2) -0.010(2) -0.0173(17)
F33 0.051(2) 0.052(2) 0.064(3) -0.0048(19) 0.0009(18) -0.0132(17)
P21 0.102(4) 0.062(3) 0.083(3) -0.016(2) -0.022(3) -0.019(3)
F21 0.108(8) 0.055(6) 0.075(7) -0.013(5) -0.019(6) -0.018(5)
F22 0.123(11) 0.096(10) 0.124(12) -0.015(9) -0.037(10) -0.040(9)
F23 0.130(11) 0.065(7) 0.119(11) -0.020(7) -0.041(9) -0.009(7)
F24 0.146(13) 0.078(9) 0.092(9) -0.022(7) -0.007(9) -0.028(8)
F25 0.126(11) 0.075(8) 0.115(11) -0.003(8) -0.044(9) -0.015(8)
C72 0.079(10) 0.048(8) 0.072(11) -0.003(7) -0.026(9) -0.012(7)
C71 0.082(11) 0.060(9) 0.064(10) 0.004(8) -0.036(9) -0.027(8)
N70 0.074(9) 0.072(10) 0.102(13) 0.023(9) -0.030(9) -0.029(8)

loop_
_atom_type_symbol
_atom_type_description
_atom_type_scat_dispersion_real
_atom_type_scat_dispersion_imag
_atom_type_scat_source
C C 0.0181 0.0091 'International Tables Vol C Tables 4.2.6.8 and 6.1.1.4'
H H 0.0000 0.0000 'International Tables Vol C Tables 4.2.6.8 and 6.1.1.4'
N N 0.0311 0.0180 'International Tables Vol C Tables 4.2.6.8 and 6.1.1.4'
O O 0.0492 0.0322 'International Tables Vol C Tables 4.2.6.8 and 6.1.1.4'
F F 0.0727 0.0534 'International Tables Vol C Tables 4.2.6.8 and 6.1.1.4'
P P 0.2955 0.4335 'International Tables Vol C Tables 4.2.6.8 and 6.1.1.4'
Ru Ru 0.0552 3.2960 'International Tables Vol C Tables 4.2.6.8 and 6.1.1.4'

loop_
_geom_angle_atom_site_label_1
_geom_angle_atom_site_label_2
_geom_angle_atom_site_label_3
_geom_angle
_geom_angle_site_symmetry_1
_geom_angle_site_symmetry_3
N12 Ru1 N11 78.9(2) . .
N12 Ru1 N8 98.0(2) . .
N11 Ru1 N8 175.6(2) . .
N12 Ru1 N7 90.9(2) . .
N11 Ru1 N7 98.1(2) . .
N8 Ru1 N7 78.8(2) . .
N12 Ru1 N9 171.7(2) . .
N11 Ru1 N9 96.4(2) . .
N8 Ru1 N9 87.1(2) . .
N7 Ru1 N9 96.6(2) . .
N12 Ru1 N10 93.2(2) . .
N11 Ru1 N10 87.3(2) . .
N8 Ru1 N10 96.0(2) . .
N7 Ru1 N10 173.8(2) . .
N9 Ru1 N10 79.7(2) . .
F4 P1 F1 91.8(6) . .
F4 P1 F2 176.4(5) . .
F1 P1 F2 91.3(4) . .
F4 P1 F5 88.5(5) . .
F1 P1 F5 176.9(5) . .
F2 P1 F5 88.4(4) . .
F4 P1 F6 89.2(4) . .
F1 P1 F6 88.2(4) . .
F2 P1 F6 88.9(3) . .
F5 P1 F6 88.7(4) . .
F4 P1 F3 90.8(4) . .
F1 P1 F3 94.4(4) . .
F2 P1 F3 91.0(3) . .
F5 P1 F3 88.7(4) . .
F6 P1 F3 177.4(4) . .
C2 N1 C1 116.9(9) . .
C12 N2 C8 116.2(6) . .
C19 N3 C18 117.2(8) . .
C21 N4 N5 110.8(5) . .
C21 N4 C20 128.8(6) . .
N5 N4 C20 120.0(6) . .
N6 N5 N4 106.7(6) . .
N5 N6 C22 109.9(5) . .
C23 N7 C27 119.3(5) . .
C23 N7 Ru1 125.9(4) . .
C27 N7 Ru1 114.8(4) . .
C32 N8 C28 118.9(6) . .
C32 N8 Ru1 125.3(5) . .
C28 N8 Ru1 115.8(4) . .
C33 N9 C37 120.2(6) . .
C33 N9 Ru1 124.8(5) . .
C37 N9 Ru1 114.8(5) . .
C42 N10 C38 120.8(7) . .
C42 N10 Ru1 125.3(6) . .
C38 N10 Ru1 113.9(5) . .
C43 N11 C47 117.4(6) . .
C43 N11 Ru1 127.9(5) . .
C47 N11 Ru1 114.5(4) . .
C52 N12 C48 119.2(6) . .
C52 N12 Ru1 124.8(5) . .
C48 N12 Ru1 115.8(5) . .
N1 C1 C5 122.9(10) . .
N1 C2 C3 123.5(9) . .
C2 C3 C4 119.1(9) . .
C5 C4 C3 119.6(9) . .
C4 C5 C1 118.0(8) . .
C4 C5 C6 122.7(8) . .
C1 C5 C6 119.3(8) . .
C7 C6 C5 178.2(9) . .
C6 C7 C8 175.3(7) . .
N2 C8 C9 123.6(6) . .
N2 C8 C7 118.3(6) . .
C9 C8 C7 118.1(6) . .
C8 C9 C10 119.0(6) . .
C11 C10 C9 118.7(6) . .
C11 C10 C20 120.8(7) . .
C9 C10 C20 120.4(7) . .
C10 C11 C12 118.1(6) . .
N2 C12 C11 124.3(6) . .
N2 C12 C13 117.5(6) . .
C11 C12 C13 118.2(6) . .
C14 C13 C12 172.8(7) . .
C13 C14 C15 178.6(8) . .
C19 C15 C16 118.8(7) . .
C19 C15 C14 119.7(7) . .
C16 C15 C14 121.5(7) . .
C17 C16 C15 117.3(9) . .
C18 C17 C16 120.1(10) . .
N3 C18 C17 123.0(8) . .
N3 C19 C15 123.5(8) . .
N4 C20 C10 110.8(5) . .
N4 C21 C22 105.2(6) . .
N6 C22 C21 107.5(6) . .
N6 C22 C24 120.5(6) . .
C21 C22 C24 132.0(6) . .
N7 C23 C24 122.7(5) . .
C23 C24 C25 117.5(6) . .
C23 C24 C22 120.7(5) . .
C25 C24 C22 121.8(6) . .
C26 C25 C24 120.4(6) . .
C25 C26 C27 120.0(6) . .
N7 C27 C26 120.2(6) . .
N7 C27 C28 116.0(6) . .
C26 C27 C28 123.8(6) . .
N8 C28 C29 120.9(7) . .
N8 C28 C27 114.6(5) . .
C29 C28 C27 124.5(7) . .
C30 C29 C28 119.9(8) . .
C31 C30 C29 119.6(7) . .
C30 C31 C32 118.1(8) . .
N8 C32 C31 122.6(8) . .
N9 C33 C34 120.5(7) . .
C35 C34 C33 118.2(8) . .
C34 C35 C36 120.6(8) . .
C37 C36 C35 119.2(8) . .
C36 C37 N9 121.2(7) . .
C36 C37 C38 125.1(8) . .
N9 C37 C38 113.6(6) . .
N10 C38 C39 120.2(8) . .
N10 C38 C37 117.7(7) . .
C39 C38 C37 122.0(8) . .
C40 C39 C38 118.5(10) . .
C39 C40 C41 121.8(10) . .
C40 C41 C42 116.5(9) . .
N10 C42 C41 122.1(10) . .
N11 C43 C44 125.2(7) . .
C43 C44 C45 117.1(7) . .
C46 C45 C44 120.4(7) . .
C45 C46 C47 119.0(7) . .
N11 C47 C46 120.6(7) . .
N11 C47 C48 115.3(6) . .
C46 C47 C48 124.0(7) . .
C49 C48 N12 120.1(7) . .
C49 C48 C47 125.4(7) . .
N12 C48 C47 114.5(6) . .
C48 C49 C50 121.2(7) . .
C49 C50 C51 118.1(7) . .
C50 C51 C52 118.6(8) . .
N12 C52 C51 122.8(8) . .
N60 C61 C62 176.7(14) . .
F31 P31 F31 180.0(3) . 2_566
F31 P31 F33 89.8(2) . 2_566
F31 P31 F33 90.2(2) 2_566 2_566
F31 P31 F33 90.2(2) . .
F31 P31 F33 89.8(2) 2_566 .
F33 P31 F33 179.998(1) 2_566 .
F31 P31 F32 90.1(2) . .
F31 P31 F32 89.9(2) 2_566 .
F33 P31 F32 89.5(2) 2_566 .
F33 P31 F32 90.5(2) . .
F31 P31 F32 89.9(2) . 2_566
F31 P31 F32 90.1(2) 2_566 2_566
F33 P31 F32 90.5(2) 2_566 2_566
F33 P31 F32 89.5(2) . 2_566
F32 P31 F32 179.998(1) . 2_566
F22 P21 F23 90.2(9) . .
F22 P21 F24 85.3(10) . .
F23 P21 F24 90.9(9) . .
F22 P21 F25 175.5(10) . .
F23 P21 F25 90.0(8) . .
F24 P21 F25 90.1(9) . .
F22 P21 F26 92.6(9) . .
F23 P21 F26 177.0(10) . .
F24 P21 F26 90.3(9) . .
F25 P21 F26 87.2(9) . .
F22 P21 F21 96.2(9) . .
F23 P21 F21 87.3(8) . .
F24 P21 F21 177.6(9) . .
F25 P21 F21 88.3(8) . .
F26 P21 F21 91.5(8) . .
N70 C71 C72 177(2) . .

loop_
_geom_bond_atom_site_label_1
_geom_bond_atom_site_label_2
_geom_bond_distance
_geom_bond_site_symmetry_2
Ru1 N12 2.059(6) .
Ru1 N11 2.068(5) .
Ru1 N8 2.068(5) .
Ru1 N7 2.068(5) .
Ru1 N9 2.071(6) .
Ru1 N10 2.072(6) .
P1 F4 1.558(7) .
P1 F1 1.560(6) .
P1 F2 1.582(5) .
P1 F5 1.603(7) .
P1 F6 1.614(7) .
P1 F3 1.615(7) .
N1 C2 1.335(15) .
N1 C1 1.358(12) .
N2 C12 1.336(8) .
N2 C8 1.352(9) .
N3 C19 1.321(10) .
N3 C18 1.325(14) .
N4 C21 1.343(9) .
N4 N5 1.357(8) .
N4 C20 1.451(9) .
N5 N6 1.307(9) .
N6 C22 1.363(9) .
N7 C23 1.346(8) .
N7 C27 1.373(7) .
N8 C32 1.340(9) .
N8 C28 1.367(10) .
N9 C33 1.338(9) .
N9 C37 1.365(10) .
N10 C42 1.311(11) .
N10 C38 1.331(11) .
N11 C43 1.322(9) .
N11 C47 1.381(9) .
N12 C52 1.318(9) .
N12 C48 1.373(9) .
C1 C5 1.401(12) .
C2 C3 1.358(15) .
C3 C4 1.394(12) .
C4 C5 1.353(13) .
C5 C6 1.423(10) .
C6 C7 1.210(10) .
C7 C8 1.440(10) .
C8 C9 1.383(9) .
C9 C10 1.398(10) .
C10 C11 1.371(10) .
C10 C20 1.515(9) .
C11 C12 1.411(9) .
C12 C13 1.438(10) .
C13 C14 1.185(10) .
C14 C15 1.453(10) .
C15 C19 1.371(11) .
C15 C16 1.376(13) .
C16 C17 1.375(13) .
C17 C18 1.352(14) .
C21 C22 1.377(8) .
C22 C24 1.448(9) .
C23 C24 1.386(9) .
C24 C25 1.399(8) .
C25 C26 1.364(10) .
C26 C27 1.388(10) .
C27 C28 1.453(9) .
C28 C29 1.387(9) .
C29 C30 1.386(12) .
C30 C31 1.380(14) .
C31 C32 1.407(9) .
C33 C34 1.415(9) .
C34 C35 1.373(14) .
C35 C36 1.379(14) .
C36 C37 1.363(12) .
C37 C38 1.484(11) .
C38 C39 1.406(13) .
C39 C40 1.358(16) .
C40 C41 1.361(18) .
C41 C42 1.417(14) .
C43 C44 1.373(10) .
C44 C45 1.388(12) .
C45 C46 1.368(12) .
C46 C47 1.403(9) .
C47 C48 1.460(11) .
C48 C49 1.361(10) .
C49 C50 1.381(13) .
C50 C51 1.386(13) .
C51 C52 1.387(10) .
C62 C61 1.44(2) .
C61 N60 1.150(19) .
P31 F31 1.602(4) .
P31 F31 1.602(4) 2_566
P31 F33 1.605(4) 2_566
P31 F33 1.605(4) .
P31 F32 1.610(4) .
P31 F32 1.610(4) 2_566
P21 F22 1.577(18) .
P21 F23 1.579(17) .
P21 F24 1.588(16) .
P21 F25 1.610(16) .
P21 F26 1.618(19) .
P21 F21 1.678(13) .
C72 C71 1.42(3) .
C71 N70 1.14(3) .
